data_4517605
loop_
_publ_author_name
'Barber, Thomas'
'Argent, Stephen P.'
'Ball, Liam T.'

_publ_section_title
;
 Expanding Ligand Space: Preparation, Characterization, and Synthetic
 Applications of Air-Stable, Odorless Di-tert-alkylphosphine Surrogates
;
_journal_name_full 'ACS Catalysis'
_journal_page_first 5454
_journal_page_last 5461
_journal_paper_doi 10.1021/acscatal.0c01414
_journal_year 2020
_chemical_formula_moiety 'C12 H28 P, C F3 O3 S'
_chemical_formula_sum 'C13 H28 F3 O3 P S'
_chemical_formula_weight 352.38
_space_group_crystal_system monoclinic
_space_group_IT_number 14
_space_group_name_Hall '-P 2yn'
_space_group_name_H-M_alt 'P 1 21/n 1'
_atom_sites_solution_hydrogens mixed
_atom_sites_solution_primary dual
_atom_sites_solution_secondary difmap
_audit_creation_date 2019-10-08
_audit_creation_method
;
Olex2 1.2
(compiled 2018.05.29 svn.r3508 for OlexSys, GUI svn.r5506)
;
_cell_angle_alpha 90
_cell_angle_beta 106.967(6)
_cell_angle_gamma 90
_cell_formula_units_Z 4
_cell_length_a 8.8317(4)
_cell_length_b 22.6453(9)
_cell_length_c 9.2451(6)
_cell_measurement_reflns_used 3723
_cell_measurement_temperature 120(2)
_cell_measurement_theta_max 73.7960
_cell_measurement_theta_min 3.8920
_cell_volume 1768.51(17)
_computing_cell_refinement 'CrysAlisPro 1.171.39.46 (Rigaku OD, 2018)'
_computing_data_collection 'CrysAlisPro 1.171.39.46 (Rigaku OD, 2018)'
_computing_data_reduction 'CrysAlisPro 1.171.39.46 (Rigaku OD, 2018)'
_computing_molecular_graphics 'Olex2 (Dolomanov et al., 2009)'
_computing_publication_material 'Olex2 (Dolomanov et al., 2009)'
_computing_structure_refinement 'ShelXL (Sheldrick, 2015)'
_computing_structure_solution 'ShelXT (Sheldrick, 2015)'
_diffrn_ambient_environment 'N2 gas'
_diffrn_ambient_temperature 120(2)
_diffrn_crystal_treatment 'flash frozen in gaseous N2'
_diffrn_detector 'CCD area detector'
_diffrn_detector_area_resol_mean 4.2207
_diffrn_detector_type 'Agilent Diffraction Titan S2 detector'
_diffrn_measured_fraction_theta_full 0.987
_diffrn_measured_fraction_theta_max 0.955
_diffrn_measurement_details
;
List of Runs (angles in degrees, time in seconds):

  # Type    Start    End  Width  t~exp~   \w     \q     \k     \f   Frames
--------------------------------------------------------------------------
  1  \w   -112.00 -19.00   1.00    2.00    --  -42.81 -57.00  30.00   93
  2  \w    -42.00  -1.00   1.00    2.00    --  -42.81  38.00 -30.00   41
  3  \w     31.00  85.00   1.00    2.00    --   42.81-125.00-150.00   54
  4  \w     92.00 174.00   1.00    8.00    --  103.00  30.00-150.00   82
  5  \w     97.00 163.00   1.00    8.00    --  103.00  45.00-120.00   66
  6  \w     30.00  78.00   1.00    8.00    --  103.00 -30.00  90.00   48
  7  \w     29.00 110.00   1.00    8.00    --  103.00 -94.00 120.00   81
  8  \w     40.00 127.00   1.00    8.00    --  103.00 -61.00 150.00   87
;
_diffrn_measurement_device '\k-geometry diffractometer'
_diffrn_measurement_device_type 'SuperNova, Titan S2'
_diffrn_measurement_method '\w scans'
_diffrn_measurement_specimen_support 'MiTeGen micromount'
_diffrn_orient_matrix_type 'CrysAlisPro convention (1999,Acta A55,543-557)'
_diffrn_orient_matrix_UB_11 0.0117432000
_diffrn_orient_matrix_UB_12 0.0677972000
_diffrn_orient_matrix_UB_13 0.0107708000
_diffrn_orient_matrix_UB_21 0.1808924000
_diffrn_orient_matrix_UB_22 -0.0047800000
_diffrn_orient_matrix_UB_23 0.0687201000
_diffrn_orient_matrix_UB_31 0.0201865000
_diffrn_orient_matrix_UB_32 0.0025718000
_diffrn_orient_matrix_UB_33 -0.1598525000
_diffrn_radiation_monochromator mirror
_diffrn_radiation_probe x-ray
_diffrn_radiation_type CuK\a
_diffrn_radiation_wavelength 1.54184
_diffrn_reflns_av_R_equivalents 0.0431
_diffrn_reflns_av_unetI/netI 0.0363
_diffrn_reflns_Laue_measured_fraction_full 0.987
_diffrn_reflns_Laue_measured_fraction_max 0.955
_diffrn_reflns_limit_h_max 10
_diffrn_reflns_limit_h_min -7
_diffrn_reflns_limit_k_max 27
_diffrn_reflns_limit_k_min -26
_diffrn_reflns_limit_l_max 7
_diffrn_reflns_limit_l_min -11
_diffrn_reflns_number 6294
_diffrn_reflns_point_group_measured_fraction_full 0.987
_diffrn_reflns_point_group_measured_fraction_max 0.955
_diffrn_reflns_theta_full 67.684
_diffrn_reflns_theta_max 73.624
_diffrn_reflns_theta_min 5.370
_diffrn_source 'microfocus sealed tube'
_diffrn_source_type 'Agilent Diffraction microfocus tube'
_exptl_absorpt_coefficient_mu 2.814
_exptl_absorpt_correction_T_max 1.000
_exptl_absorpt_correction_T_min 0.349
_exptl_absorpt_correction_type gaussian
_exptl_absorpt_process_details
;
CrysAlisPro 1.171.39.46 (Rigaku Oxford Diffraction, 2018)
Numerical absorption correction based on gaussian integration over
			a multifaceted crystal model
;
_exptl_crystal_colour colourless
_exptl_crystal_colour_primary colourless
_exptl_crystal_density_diffrn 1.323
_exptl_crystal_description block
_exptl_crystal_F_000 752
_exptl_crystal_size_max 0.326
_exptl_crystal_size_mid 0.242
_exptl_crystal_size_min 0.142
_refine_diff_density_max 0.931
_refine_diff_density_min -0.469
_refine_diff_density_rms 0.096
_refine_ls_extinction_method none
_refine_ls_goodness_of_fit_ref 1.046
_refine_ls_hydrogen_treatment mixed
_refine_ls_matrix_type full
_refine_ls_number_parameters 333
_refine_ls_number_reflns 3407
_refine_ls_number_restraints 1050
_refine_ls_restrained_S_all 1.007
_refine_ls_R_factor_all 0.0866
_refine_ls_R_factor_gt 0.0823
_refine_ls_shift/su_max 0.000
_refine_ls_shift/su_mean 0.000
_refine_ls_structure_factor_coef Fsqd
_refine_ls_weighting_details 'w=1/[\s^2^(Fo^2^)+(0.1680P)^2^+4.0663P] where P=(Fo^2^+2Fc^2^)/3'
_refine_ls_weighting_scheme calc
_refine_ls_wR_factor_gt 0.2221
_refine_ls_wR_factor_ref 0.2282
_reflns_Friedel_coverage 0.000
_reflns_number_gt 3113
_reflns_number_total 3407
_reflns_threshold_expression 'I > 2\s(I)'
_cod_data_source_file cs0c01414_si_010.cif
_cod_data_source_block vjmlbe
_cod_depositor_comments 'Adding full bibliography for 4517604--4517617.cif.'
_cod_database_code 4517605
_nottingham_internal_coll_name VJMLBE
_nottingham_internal_coll_number 17806
_nottingham_internal_coll_client VJM/LB
_nottingham_internal_coll_type custom
_nottingham_internal_coll_frame_method '\w scans'
_nottingham_internal_coll_frame_time '8.00, 2.00'
_nottingham_internal_coll_frame_width 1.00
_nottingham_internal_coll_user pczajb
_nottingham_internal_coll_date 02/08/2018
_nottingham_internal_coll_location NOTTS
_nottingham_internal_coll_instrument 'GVA, PL13110002'
_nottingham_internal_process_date 03/08/2018
_nottingham_internal_process_user pczajb
_nottingham_internal_solution_date 08/10/2019
_nottingham_internal_solution_user pczspa
_nottingham_internal_refinement_date 08/10/2019
_nottingham_internal_refinement_user pczspa
_nottingham_internal_validation_date 08/10/2019
_nottingham_internal_validation_user pczspa
_shelx_shelxl_version_number 2017/1
_chemical_oxdiff_formula 'C13 H28 F3 O3 P1 S1'
_chemical_oxdiff_usercomment 'VJMLBE #17806 GVA-1470 IN FOMBLIN FILM ON MICROMOUNT FOR VJM/LB'
_shelx_space_group_comment
;
The symmetry employed for this shelxl refinement is uniquely defined
by the following loop, which should always be used as a source of
symmetry information in preference to the above space-group names.
They are only intended as comments.
;
_reflns_odcompleteness_completeness 99.02
_reflns_odcompleteness_iscentric 1
_reflns_odcompleteness_theta 66.97
_olex2_refinement_description
;
1. Fixed Uiso
 At 1.2 times of:
  All C(H) groups
 At 1.5 times of:
  All C(H,H,H) groups, All P(H,H) groups
2. Restrained distances
 P1C-C2C \\sim P1B-C2B \\sim P1C-C2A \\sim P1B-C2A
 with sigma of 0.01
 P1C-H1BA \\sim P1B-H1BA \\sim P1C-H1BB \\sim P1B-H1BB
 with sigma of 0.02
 P1C-H1BA \\sim P1B-H1BA \\sim P1B-H1BB \\sim P1C-H1BB
 with sigma of 0.02
 P1C-H1CA \\sim P1B-H1BA \\sim P1B-H1BB \\sim P1C-H1CB
 with sigma of 0.02
 H1CB-H1CA \\sim H1BB-H1BA
 with sigma of 0.02
 C2A-H1BA \\sim C2A-H1BB \\sim C2A-H1CB \\sim C2A-H1CA \\sim C2B-H1BA \\sim
C2B-H1BB \\sim C2C-H1CB ~
 C2C-H1CA
 with sigma of 0.02
3. Uiso/Uaniso restraints and constraints
All non-hydrogen atoms have similar U: within 2.5A with sigma of 0.01 and sigma
for terminal atoms of 0.02
Uanis(S14B) = Uanis(S14A)
Uanis(C18A) = Uanis(C18B)
Uanis(P1C) = Uanis(P1B)
4. Rigid body (RIGU) restrains
 C2A, C3A, C4A, C5A, C6A, C7A, C2B, C3B, C4B, C5B, C6B, C7B, C2C, C3C, C4C,
 C5C, C6C, C7C, C18B, C18A, S14B, S14A, O15B, O16B, O17B, O15A, O16A, O17A,
 F19B, F20B, F21B, F19A, F20A, F21A
 with sigma for 1-2 distances of 0.004 and sigma for 1-3 distances of 0.004
5. Same fragment restrains
{C2A, C4A, C3A, C5A, C7A, C6A} sigma for 1-2: 0.01, 1-3: 0.02
as
{C2A, C3A, C4A, C5A, C6A, C7A}
{C2A, C4A, C3A, C5A, C7A, C6A} sigma for 1-2: 0.01, 1-3: 0.02
{C2A, C3A, C4A, C5A, C6A, C7A} sigma for 1-2: 0.01, 1-3: 0.02
as
{C2B, C3B, C4B, C5B, C6B, C7B}
{C2A, C3A, C4A, C5A, C6A, C7A} sigma for 1-2: 0.01, 1-3: 0.02
{C2A, C4A, C3A, C5A, C7A, C6A} sigma for 1-2: 0.01, 1-3: 0.02
as
{C2C, C3C, C4C, C5C, C6C, C7C}
{S14A, O17A, O15A, O16A, C18A, F21A, F19A, F20A} sigma for 1-2: 0.01, 1-3: 0.02
{S14A, O15A, O16A, O17A, C18A, F19A, F20A, F21A} sigma for 1-2: 0.01, 1-3: 0.02
{S14A, O16A, O17A, O15A, C18A, F20A, F21A, F19A} sigma for 1-2: 0.01, 1-3: 0.02
as
{S14B, O15B, O16B, O17B, C18B, F19B, F20B, F21B}
{S14A, O16A, O17A, O15A, C18A, F20A, F21A, F19A} sigma for 1-2: 0.01, 1-3: 0.02
{S14A, O17A, O15A, O16A, C18A, F21A, F19A, F20A} sigma for 1-2: 0.01, 1-3: 0.02
as
{S14A, O15A, O16A, O17A, C18A, F19A, F20A, F21A}
6. Others
 Sof(S14A)=Sof(O15A)=Sof(O16A)=Sof(O17A)=Sof(C18A)=Sof(F19A)=Sof(F20A)=
 Sof(F21A)=1-FVAR(1)
 Sof(S14B)=Sof(O15B)=Sof(O16B)=Sof(O17B)=Sof(C18B)=Sof(F19B)=Sof(F20B)=
 Sof(F21B)=FVAR(1)
 Sof(P1C)=Sof(H1CA)=Sof(H1CB)=Sof(C2C)=Sof(C3C)=Sof(H3CA)=Sof(H3CB)=Sof(H3CC)=
 Sof(C4C)=Sof(H4CA)=Sof(H4CB)=Sof(H4CC)=Sof(C5C)=Sof(H5C)=Sof(C6C)=Sof(H6CA)=
 Sof(H6CB)=Sof(H6CC)=Sof(C7C)=Sof(H7CA)=Sof(H7CB)=Sof(H7CC)=1-FVAR(2)
 Sof(P1B)=Sof(H1BA)=Sof(H1BB)=Sof(C2B)=Sof(C3B)=Sof(H3BA)=Sof(H3BB)=Sof(H3BC)=
 Sof(C4B)=Sof(H4BA)=Sof(H4BB)=Sof(H4BC)=Sof(C5B)=Sof(H5B)=Sof(C6B)=Sof(H6BA)=
 Sof(H6BB)=Sof(H6BC)=Sof(C7B)=Sof(H7BA)=Sof(H7BB)=Sof(H7BC)=FVAR(2)
7.a Ternary CH refined with riding coordinates:
 C5A(H5A), C5B(H5B), C5C(H5C)
7.b Idealised Me refined as rotating group:
 C3A(H3AA,H3AB,H3AC), C4A(H4AA,H4AB,H4AC), C6A(H6AA,H6AB,H6AC), C7A(H7AA,H7AB,
 H7AC), C3B(H3BA,H3BB,H3BC), C4B(H4BA,H4BB,H4BC), C6B(H6BA,H6BB,H6BC), C7B(H7BA,
 H7BB,H7BC), C3C(H3CA,H3CB,H3CC), C4C(H4CA,H4CB,H4CC), C6C(H6CA,H6CB,H6CC),
 C7C(H7CA,H7CB,H7CC)
;
_olex2_exptl_crystal_mounting_method 'in fomblin film on a micromount'
_olex2_submission_special_instructions 'No special instructions were received'
_oxdiff_exptl_absorpt_empirical_details
;
Empirical correction (ABSPACK) includes:
;
_oxdiff_exptl_absorpt_empirical_full_max 1.336
_oxdiff_exptl_absorpt_empirical_full_min 0.755

loop_
_space_group_symop_operation_xyz
'x, y, z'
'-x+1/2, y+1/2, -z+1/2'
'-x, -y, -z'
'x-1/2, -y-1/2, z-1/2'

loop_
_atom_site_label
_atom_site_type_symbol
_atom_site_fract_x
_atom_site_fract_y
_atom_site_fract_z
_atom_site_U_iso_or_equiv
_atom_site_adp_type
_atom_site_occupancy
_atom_site_site_symmetry_order
_atom_site_calc_flag
_atom_site_refinement_flags_posn
_atom_site_refinement_flags_adp
_atom_site_refinement_flags_occupancy
_atom_site_disorder_assembly
_atom_site_disorder_group
P1B P 0.5911(9) 0.6754(6) 0.6271(10) 0.0324(7) Uani 0.590(8) 1 d D U P A 1
H1BA H 0.486(4) 0.670(3) 0.504(5) 0.049 Uiso 0.590(8) 1 d DR . P A 1
H1BB H 0.584(5) 0.731(2) 0.643(6) 0.049 Uiso 0.590(8) 1 d DR . P A 1
P1C P 0.5988(13) 0.6726(9) 0.6484(15) 0.0324(7) Uani 0.410(8) 1 d D U P A 2
H1CA H 0.488(5) 0.647(4) 0.554(5) 0.049 Uiso 0.410(8) 1 d DR . P A 2
H1CB H 0.561(7) 0.726(2) 0.612(6) 0.049 Uiso 0.410(8) 1 d DR . P A 2
C2A C 0.7853(5) 0.65845(19) 0.6002(5) 0.0448(10) Uani 1 1 d D U . . .
C3A C 0.9187(6) 0.6931(2) 0.7163(7) 0.0570(13) Uani 1 1 d D U . . .
H3AA H 0.885002 0.734070 0.721835 0.086 Uiso 1 1 calc GR . . . .
H3AB H 1.015043 0.692467 0.684184 0.086 Uiso 1 1 calc GR . . . .
H3AC H 0.940064 0.674625 0.816123 0.086 Uiso 1 1 calc GR . . . .
C4A C 0.7564(8) 0.6838(3) 0.4387(6) 0.0670(16) Uani 1 1 d D U . . .
H4AA H 0.666069 0.663597 0.369142 0.101 Uiso 1 1 calc GR . . . .
H4AB H 0.850991 0.677661 0.405575 0.101 Uiso 1 1 calc GR . . . .
H4AC H 0.733947 0.726159 0.439392 0.101 Uiso 1 1 calc GR . . . .
C5A C 0.8220(5) 0.59147(19) 0.6087(5) 0.0463(10) Uani 1 1 d D U . . .
H5A H 0.813918 0.576916 0.708329 0.056 Uiso 1 1 calc R . . . .
C6A C 0.7028(8) 0.5568(3) 0.4854(7) 0.0693(16) Uani 1 1 d D U . . .
H6AA H 0.596566 0.573099 0.470812 0.104 Uiso 1 1 calc GR . . . .
H6AB H 0.704177 0.515250 0.515564 0.104 Uiso 1 1 calc GR . . . .
H6AC H 0.730915 0.559712 0.390707 0.104 Uiso 1 1 calc GR . . . .
C7A C 0.9912(6) 0.5799(3) 0.6046(8) 0.0668(15) Uani 1 1 d D U . . .
H7AA H 1.006816 0.597957 0.513644 0.100 Uiso 1 1 calc GR . . . .
H7AB H 1.009264 0.537267 0.602984 0.100 Uiso 1 1 calc GR . . . .
H7AC H 1.066108 0.597172 0.694566 0.100 Uiso 1 1 calc GR . . . .
C2B C 0.5229(8) 0.6397(3) 0.7764(7) 0.0367(15) Uani 0.590(8) 1 d D U P A 1
C3B C 0.4699(11) 0.5762(3) 0.7261(11) 0.0472(19) Uani 0.590(8) 1 d D U P A 1
H3BA H 0.390824 0.577143 0.626520 0.071 Uiso 0.590(8) 1 calc GR . P A 1
H3BB H 0.423626 0.558035 0.799601 0.071 Uiso 0.590(8) 1 calc GR . P A 1
H3BC H 0.561626 0.553011 0.720117 0.071 Uiso 0.590(8) 1 calc GR . P A 1
C4B C 0.3750(11) 0.6770(6) 0.7733(14) 0.046(3) Uani 0.590(8) 1 d D U P A 1
H4BA H 0.406377 0.718253 0.796465 0.069 Uiso 0.590(8) 1 calc GR . P A 1
H4BB H 0.326873 0.661768 0.848761 0.069 Uiso 0.590(8) 1 calc GR . P A 1
H4BC H 0.298287 0.674620 0.672594 0.069 Uiso 0.590(8) 1 calc GR . P A 1
C5B C 0.6538(8) 0.6420(3) 0.9283(7) 0.0393(15) Uani 0.590(8) 1 d D U P A 1
H5B H 0.753110 0.626964 0.910024 0.047 Uiso 0.590(8) 1 calc R . P A 1
C6B C 0.687(2) 0.7045(5) 0.9906(17) 0.057(3) Uani 0.590(8) 1 d D U P A 1
H6BA H 0.700989 0.730791 0.911072 0.085 Uiso 0.590(8) 1 calc GR . P A 1
H6BB H 0.784089 0.704622 1.075977 0.085 Uiso 0.590(8) 1 calc GR . P A 1
H6BC H 0.598269 0.718387 1.024675 0.085 Uiso 0.590(8) 1 calc GR . P A 1
C7B C 0.619(2) 0.6023(6) 1.0488(11) 0.056(3) Uani 0.590(8) 1 d D U P A 1
H7BA H 0.519178 0.614580 1.066125 0.083 Uiso 0.590(8) 1 calc GR . P A 1
H7BB H 0.705052 0.605644 1.143266 0.083 Uiso 0.590(8) 1 calc GR . P A 1
H7BC H 0.609898 0.561179 1.014062 0.083 Uiso 0.590(8) 1 calc GR . P A 1
C2C C 0.5749(11) 0.6607(4) 0.8393(10) 0.0357(18) Uani 0.410(8) 1 d D U P A 2
C3C C 0.697(2) 0.7002(8) 0.953(2) 0.055(5) Uani 0.410(8) 1 d D U P A 2
H3CA H 0.695066 0.740048 0.911609 0.082 Uiso 0.410(8) 1 calc GR . P A 2
H3CB H 0.803195 0.683330 0.971795 0.082 Uiso 0.410(8) 1 calc GR . P A 2
H3CC H 0.669967 0.702093 1.048817 0.082 Uiso 0.410(8) 1 calc GR . P A 2
C4C C 0.4057(15) 0.6838(8) 0.824(2) 0.050(4) Uani 0.410(8) 1 d D U P A 2
H4CA H 0.377700 0.674845 0.916716 0.076 Uiso 0.410(8) 1 calc GR . P A 2
H4CB H 0.330148 0.664573 0.737800 0.076 Uiso 0.410(8) 1 calc GR . P A 2
H4CC H 0.402376 0.726628 0.807980 0.076 Uiso 0.410(8) 1 calc GR . P A 2
C5C C 0.5952(11) 0.5949(4) 0.8813(9) 0.038(2) Uani 0.410(8) 1 d D U P A 2
H5C H 0.697234 0.581603 0.865744 0.045 Uiso 0.410(8) 1 calc R . P A 2
C6C C 0.4640(18) 0.5567(6) 0.7811(15) 0.059(3) Uani 0.410(8) 1 d D U P A 2
H6CA H 0.369872 0.559138 0.816596 0.088 Uiso 0.410(8) 1 calc GR . P A 2
H6CB H 0.499861 0.515629 0.785755 0.088 Uiso 0.410(8) 1 calc GR . P A 2
H6CC H 0.437809 0.570850 0.676514 0.088 Uiso 0.410(8) 1 calc GR . P A 2
C7C C 0.605(3) 0.5828(7) 1.0464(13) 0.048(3) Uani 0.410(8) 1 d D U P A 2
H7CA H 0.692981 0.605361 1.112489 0.072 Uiso 0.410(8) 1 calc GR . P A 2
H7CB H 0.622822 0.540543 1.067490 0.072 Uiso 0.410(8) 1 calc GR . P A 2
H7CC H 0.505764 0.594721 1.065073 0.072 Uiso 0.410(8) 1 calc GR . P A 2
S14B S 0.8145(4) 0.36152(14) 0.7625(3) 0.0409(6) Uani 0.735(6) 1 d D U P B 1
O15B O 0.7518(9) 0.3827(3) 0.6117(6) 0.0845(19) Uani 0.735(6) 1 d D U P B 1
O16B O 0.9586(7) 0.3299(3) 0.7859(9) 0.075(2) Uani 0.735(6) 1 d D U P B 1
O17B O 0.6954(9) 0.3374(3) 0.8172(9) 0.089(2) Uani 0.735(6) 1 d D U P B 1
C18B C 0.8717(7) 0.4294(3) 0.8691(7) 0.0528(11) Uani 0.735(6) 1 d D U P B 1
F19B F 0.9309(11) 0.4179(3) 1.0137(6) 0.105(2) Uani 0.735(6) 1 d D U P B 1
F20B F 0.7532(7) 0.4655(2) 0.8532(9) 0.0856(18) Uani 0.735(6) 1 d D U P B 1
F21B F 0.9822(7) 0.4571(2) 0.8291(8) 0.0869(17) Uani 0.735(6) 1 d D U P B 1
S14A S 0.8059(12) 0.3590(4) 0.7922(10) 0.0409(6) Uani 0.265(6) 1 d D U P B 2
O15A O 0.6555(16) 0.3700(7) 0.694(2) 0.091(4) Uani 0.265(6) 1 d D U P B 2
O16A O 0.920(2) 0.3404(8) 0.722(2) 0.070(4) Uani 0.265(6) 1 d D U P B 2
O17A O 0.807(2) 0.3274(6) 0.9233(15) 0.068(3) Uani 0.265(6) 1 d D U P B 2
C18A C 0.8743(14) 0.4317(5) 0.8676(13) 0.0528(11) Uani 0.265(6) 1 d D U P B 2
F19A F 1.0127(13) 0.4301(6) 0.9682(19) 0.075(4) Uani 0.265(6) 1 d D U P B 2
F20A F 0.7811(17) 0.4532(7) 0.9410(19) 0.076(3) Uani 0.265(6) 1 d D U P B 2
F21A F 0.879(2) 0.4683(5) 0.7613(16) 0.089(3) Uani 0.265(6) 1 d D U P B 2

loop_
_atom_site_aniso_label
_atom_site_aniso_U_11
_atom_site_aniso_U_22
_atom_site_aniso_U_33
_atom_site_aniso_U_23
_atom_site_aniso_U_13
_atom_site_aniso_U_12
P1B 0.0353(8) 0.0232(13) 0.038(2) 0.0078(16) 0.0095(13) 0.0068(6)
P1C 0.0353(8) 0.0232(13) 0.038(2) 0.0078(16) 0.0095(13) 0.0068(6)
C2A 0.053(2) 0.035(2) 0.055(2) 0.0101(18) 0.0300(19) 0.0071(18)
C3A 0.049(2) 0.036(2) 0.088(4) -0.005(2) 0.023(2) -0.0052(19)
C4A 0.100(4) 0.053(3) 0.065(3) 0.023(3) 0.050(3) 0.015(3)
C5A 0.061(3) 0.034(2) 0.053(2) -0.0002(17) 0.031(2) 0.0034(18)
C6A 0.091(4) 0.053(3) 0.062(3) -0.015(3) 0.021(3) -0.008(3)
C7A 0.065(3) 0.058(3) 0.094(4) -0.003(3) 0.049(3) 0.014(3)
C2B 0.038(3) 0.034(3) 0.043(3) 0.000(2) 0.018(3) 0.004(2)
C3B 0.050(4) 0.037(4) 0.059(5) 0.003(4) 0.023(4) -0.007(3)
C4B 0.037(4) 0.050(5) 0.053(7) -0.009(4) 0.016(4) 0.009(4)
C5B 0.045(3) 0.039(3) 0.039(3) 0.002(3) 0.019(3) 0.009(3)
C6B 0.072(6) 0.051(5) 0.047(7) -0.015(4) 0.018(5) 0.006(4)
C7B 0.065(6) 0.061(7) 0.049(5) 0.011(4) 0.030(4) 0.005(6)
C2C 0.042(4) 0.033(4) 0.035(4) 0.004(3) 0.016(3) 0.006(3)
C3C 0.072(7) 0.046(6) 0.045(9) -0.010(5) 0.014(7) -0.003(6)
C4C 0.052(6) 0.054(8) 0.053(9) 0.010(6) 0.027(6) 0.021(6)
C5C 0.043(4) 0.035(4) 0.041(4) 0.005(3) 0.021(3) 0.004(3)
C6C 0.080(8) 0.043(6) 0.049(6) 0.003(5) 0.012(6) -0.018(6)
C7C 0.069(7) 0.041(8) 0.046(5) 0.009(5) 0.033(5) -0.002(7)
S14B 0.0447(8) 0.0276(6) 0.0541(14) -0.0054(8) 0.0206(8) -0.0024(4)
O15B 0.103(4) 0.079(4) 0.059(3) -0.013(3) 0.003(3) -0.022(3)
O16B 0.064(3) 0.047(3) 0.108(5) -0.021(3) 0.015(3) 0.015(2)
O17B 0.107(4) 0.066(4) 0.123(5) -0.010(3) 0.080(4) -0.022(3)
C18B 0.063(2) 0.0283(19) 0.062(2) -0.0012(17) 0.0102(19) 0.0074(17)
F19B 0.161(6) 0.076(4) 0.056(3) -0.010(2) -0.002(3) 0.015(4)
F20B 0.090(3) 0.039(2) 0.122(5) -0.012(3) 0.023(3) 0.023(2)
F21B 0.072(3) 0.055(3) 0.131(4) -0.021(3) 0.025(3) -0.029(2)
S14A 0.0447(8) 0.0276(6) 0.0541(14) -0.0054(8) 0.0206(8) -0.0024(4)
O15A 0.081(7) 0.067(8) 0.097(8) -0.019(7) -0.016(7) -0.004(6)
O16A 0.089(7) 0.067(7) 0.077(7) -0.015(6) 0.061(6) -0.006(6)
O17A 0.098(7) 0.047(6) 0.067(6) 0.000(5) 0.036(5) -0.013(6)
C18A 0.063(2) 0.0283(19) 0.062(2) -0.0012(17) 0.0102(19) 0.0074(17)
F19A 0.058(5) 0.039(5) 0.110(7) -0.021(5) -0.006(5) -0.007(5)
F20A 0.082(6) 0.050(6) 0.100(7) -0.029(6) 0.030(6) -0.002(5)
F21A 0.117(8) 0.042(5) 0.102(7) 0.016(5) 0.024(6) -0.012(6)

loop_
_atom_type_symbol
_atom_type_description
_atom_type_scat_dispersion_real
_atom_type_scat_dispersion_imag
_atom_type_scat_source
C C 0.0181 0.0091 'International Tables Vol C Tables 4.2.6.8 and 6.1.1.4'
H H 0.0000 0.0000 'International Tables Vol C Tables 4.2.6.8 and 6.1.1.4'
F F 0.0727 0.0534 'International Tables Vol C Tables 4.2.6.8 and 6.1.1.4'
O O 0.0492 0.0322 'International Tables Vol C Tables 4.2.6.8 and 6.1.1.4'
P P 0.2955 0.4335 'International Tables Vol C Tables 4.2.6.8 and 6.1.1.4'
S S 0.3331 0.5567 'International Tables Vol C Tables 4.2.6.8 and 6.1.1.4'

loop_
_exptl_crystal_face_index_h
_exptl_crystal_face_index_k
_exptl_crystal_face_index_l
_exptl_crystal_face_perp_dist
5 2 -4 0.1073
-5 -2 5 0.1214
-3 -2 -4 0.1600
5 2 -4 0.1019
3 2 4 0.1494
-5 -2 4 0.1301
-3 -2 -4 0.1609
0 -15 0 0.0773
1 14 -1 0.0653
0 15 1 0.0661
-1 -14 1 0.0835
0 -14 -2 0.0955
-1 -14 2 0.0941
0 15 -1 0.0666
-1 14 1 0.0601
-1 14 2 0.0741
1 -13 -3 0.1019

loop_
_geom_angle_atom_site_label_1
_geom_angle_atom_site_label_2
_geom_angle_atom_site_label_3
_geom_angle
_geom_angle_site_symmetry_1
_geom_angle_site_symmetry_3
_geom_angle_publ_flag
C2A P1B C2B 121.9(5) . . ?
C2A P1C C2C 123.9(7) . . ?
C3A C2A P1B 110.4(6) . . ?
C3A C2A P1C 107.1(7) . . ?
C4A C2A P1B 98.9(4) . . ?
C4A C2A P1C 105.0(5) . . ?
C4A C2A C3A 110.9(4) . . ?
C5A C2A P1B 112.7(5) . . ?
C5A C2A P1C 110.2(7) . . ?
C5A C2A C3A 110.8(4) . . ?
C5A C2A C4A 112.6(4) . . ?
C6A C5A C2A 112.2(4) . . ?
C6A C5A C7A 111.1(4) . . ?
C7A C5A C2A 111.0(4) . . ?
C3B C2B P1B 108.7(7) . . ?
C3B C2B C4B 108.9(7) . . ?
C4B C2B P1B 101.8(7) . . ?
C5B C2B P1B 110.2(6) . . ?
C5B C2B C3B 112.9(6) . . ?
C5B C2B C4B 113.8(6) . . ?
C6B C5B C2B 112.8(7) . . ?
C6B C5B C7B 109.2(8) . . ?
C7B C5B C2B 112.8(7) . . ?
C3C C2C P1C 108.2(12) . . ?
C4C C2C P1C 103.8(9) . . ?
C4C C2C C3C 109.1(11) . . ?
C5C C2C P1C 110.1(9) . . ?
C5C C2C C3C 112.3(9) . . ?
C5C C2C C4C 112.8(9) . . ?
C6C C5C C2C 112.6(8) . . ?
C6C C5C C7C 108.5(10) . . ?
C7C C5C C2C 113.3(8) . . ?
O15B S14B C18B 102.3(4) . . ?
O16B S14B O15B 113.2(5) . . ?
O16B S14B C18B 104.5(4) . . ?
O17B S14B O15B 111.4(5) . . ?
O17B S14B O16B 118.7(5) . . ?
O17B S14B C18B 104.6(4) . . ?
F19B C18B S14B 110.5(5) . . ?
F20B C18B S14B 112.5(5) . . ?
F20B C18B F19B 108.0(6) . . ?
F20B C18B F21B 108.1(6) . . ?
F21B C18B S14B 111.5(5) . . ?
F21B C18B F19B 106.0(6) . . ?
O15A S14A O16A 115.1(10) . . ?
O15A S14A O17A 114.7(11) . . ?
O15A S14A C18A 103.5(8) . . ?
O16A S14A C18A 104.1(9) . . ?
O17A S14A O16A 114.8(10) . . ?
O17A S14A C18A 102.2(7) . . ?
F19A C18A S14A 112.7(8) . . ?
F19A C18A F20A 104.0(10) . . ?
F20A C18A S14A 110.4(9) . . ?
F21A C18A S14A 111.7(9) . . ?
F21A C18A F19A 109.1(11) . . ?
F21A C18A F20A 108.7(11) . . ?

loop_
_geom_bond_atom_site_label_1
_geom_bond_atom_site_label_2
_geom_bond_distance
_geom_bond_site_symmetry_2
_geom_bond_publ_flag
P1B C2A 1.844(6) . ?
P1B C2B 1.846(8) . ?
P1C C2A 1.855(8) . ?
P1C C2C 1.857(8) . ?
C2A C3A 1.555(6) . ?
C2A C4A 1.550(6) . ?
C2A C5A 1.548(6) . ?
C5A C6A 1.524(6) . ?
C5A C7A 1.529(6) . ?
C2B C3B 1.541(8) . ?
C2B C4B 1.549(7) . ?
C2B C5B 1.538(8) . ?
C5B C6B 1.525(9) . ?
C5B C7B 1.531(8) . ?
C2C C3C 1.553(9) . ?
C2C C4C 1.550(9) . ?
C2C C5C 1.537(9) . ?
C5C C6C 1.524(9) . ?
C5C C7C 1.527(9) . ?
S14B O15B 1.425(6) . ?
S14B O16B 1.421(5) . ?
S14B O17B 1.404(5) . ?
S14B C18B 1.816(6) . ?
C18B F19B 1.312(7) . ?
C18B F20B 1.301(6) . ?
C18B F21B 1.302(7) . ?
S14A O15A 1.397(9) . ?
S14A O16A 1.410(8) . ?
S14A O17A 1.405(9) . ?
S14A C18A 1.821(10) . ?
C18A F19A 1.303(9) . ?
C18A F20A 1.304(9) . ?
C18A F21A 1.296(9) . ?

loop_
_exptl_oxdiff_crystal_face_indexfrac_h
_exptl_oxdiff_crystal_face_indexfrac_k
_exptl_oxdiff_crystal_face_indexfrac_l
_exptl_oxdiff_crystal_face_x
_exptl_oxdiff_crystal_face_y
_exptl_oxdiff_crystal_face_z
4.8340 1.8312 -4.4877 0.1326 0.5573 0.8197
-4.6925 -1.7514 4.6676 -0.1236 -0.5197 -0.8454
-3.0670 -1.7281 -3.8594 -0.1947 -0.8118 0.5506
4.9376 1.8911 -4.3401 0.1394 0.5859 0.7983
3.1943 1.7757 3.7339 0.1981 0.8259 -0.5278
-4.9275 -1.8852 4.3551 -0.1388 -0.5831 -0.8005
-3.0262 -1.7128 -3.8985 -0.1936 -0.8071 0.5577
0.0033 -14.9943 -0.0014 -1.0165 0.0722 -0.0383
0.9977 13.9949 -0.9964 0.9498 0.0451 0.2154
-0.0051 14.9954 1.0018 1.0274 -0.0038 -0.1217
-0.9977 -13.9949 0.9964 -0.9498 -0.0451 -0.2154
0.0067 -13.9969 -2.0022 -0.9704 -0.0695 0.2842
-0.9995 -13.9937 1.9968 -0.9390 0.0233 -0.3754
-0.0015 14.9932 -0.9990 1.0057 -0.1406 0.1982
-1.0038 13.9945 0.9990 0.9478 -0.1798 -0.1440
-1.0056 13.9956 1.9994 0.9586 -0.1114 -0.3039
1.0072 -12.9971 -2.9998 -0.9016 0.0382 0.4664
